data_2016733
loop_
_publ_author_name
'Sopkov\'a-de Oliveira Santos, Jana'
'Caruso, Anna'
'Lohier, Jean-Fran\,cois'
'Lancelot, Jean-Charles'
'Rault, Sylvain'

_publ_section_title
;9-Ethyl-1,4-dimethyl-6-(4,4,5,5-tetramethyl-1,3,2-dioxaborolan-2-yl)-9<i>H</i>-carbazole
 and 6-bromo-9-ethyl-1,4-dimethyl-9<i>H</i>-carbazole
;
_journal_coeditor_code SK3248
_journal_issue 8
_journal_name_full 'Acta Crystallographica Section C'
_journal_page_first o453
_journal_page_last o455
_journal_paper_doi 10.1107/S0108270108020593
_journal_volume 64
_journal_year 2008
_chemical_formula_iupac 'C16 H16 Br N'
_chemical_formula_moiety 'C16 H16 Br N'
_chemical_formula_sum 'C16 H16 Br N'
_chemical_formula_weight 302.21
_chemical_melting_point 363
_chemical_name_systematic
;
6-bromo-9-ethyl-1,4-dimethyl-9<i>H</i>-carbazole
;
_space_group_IT_number 4
_symmetry_cell_setting monoclinic
_symmetry_space_group_name_Hall 'P 2yb'
_symmetry_space_group_name_H-M 'P 1 21 1'
_atom_sites_solution_hydrogens geom
_atom_sites_solution_primary direct
_atom_sites_solution_secondary difmap
_audit_creation_method SHELXL-97
_cell_angle_alpha 90.00
_cell_angle_beta 94.239(5)
_cell_angle_gamma 90.00
_cell_formula_units_Z 4
_cell_length_a 15.3210(14)
_cell_length_b 4.6518(5)
_cell_length_c 18.6647(17)
_cell_measurement_reflns_used 5721
_cell_measurement_temperature 150(2)
_cell_measurement_theta_max 29.89
_cell_measurement_theta_min 2.67
_cell_volume 1326.6(2)
_computing_cell_refinement 'APEX2 (Bruker, 2006)'
_computing_data_collection 'APEX2 (Bruker, 2006)'
_computing_data_reduction 'SAINT (Bruker, 2006)'
_computing_molecular_graphics 'ORTEP-3 (Farrugia, 1997)'
_computing_publication_material 'SHELXL97 (Sheldrick, 2008)'
_computing_structure_refinement 'SHELXL97 (Sheldrick, 2008)'
_computing_structure_solution 'SHELXTL (Sheldrick, 2008)'
_diffrn_ambient_temperature 150(2)
_diffrn_measured_fraction_theta_full 0.981
_diffrn_measured_fraction_theta_max 0.981
_diffrn_measurement_device_type 'Bruker APEXII CCD area-detector'
_diffrn_measurement_method 'phi and omega scans'
_diffrn_radiation_monochromator graphite
_diffrn_radiation_source 'sealed tube'
_diffrn_radiation_type MoK\a
_diffrn_radiation_wavelength 0.71073
_diffrn_reflns_av_R_equivalents 0.0332
_diffrn_reflns_av_sigmaI/netI 0.0380
_diffrn_reflns_limit_h_max 22
_diffrn_reflns_limit_h_min -22
_diffrn_reflns_limit_k_max 6
_diffrn_reflns_limit_k_min -6
_diffrn_reflns_limit_l_max 27
_diffrn_reflns_limit_l_min -26
_diffrn_reflns_number 32267
_diffrn_reflns_theta_full 32.04
_diffrn_reflns_theta_max 32.04
_diffrn_reflns_theta_min 2.65
_diffrn_standards_decay_% 0
_exptl_absorpt_coefficient_mu 3.080
_exptl_absorpt_correction_T_max 0.50749
_exptl_absorpt_correction_T_min 0.36570
_exptl_absorpt_correction_type numerical
_exptl_absorpt_process_details '(SAINT; Bruker, 2006)'
_exptl_crystal_colour colourless
_exptl_crystal_density_diffrn 1.513
_exptl_crystal_density_method 'not measured'
_exptl_crystal_description prism
_exptl_crystal_F_000 616
_exptl_crystal_size_max 0.41
_exptl_crystal_size_mid 0.36
_exptl_crystal_size_min 0.34
_refine_diff_density_max 0.591
_refine_diff_density_min -0.332
_refine_ls_abs_structure_details 'Flack (1983), 3979 Friedel pairs'
_refine_ls_abs_structure_Flack 0.265(4)
_refine_ls_extinction_method none
_refine_ls_goodness_of_fit_ref 1.013
_refine_ls_hydrogen_treatment constr
_refine_ls_matrix_type full
_refine_ls_number_parameters 332
_refine_ls_number_reflns 9080
_refine_ls_number_restraints 1
_refine_ls_restrained_S_all 1.013
_refine_ls_R_factor_all 0.0396
_refine_ls_R_factor_gt 0.0299
_refine_ls_shift/su_max 0.002
_refine_ls_shift/su_mean 0.000
_refine_ls_structure_factor_coef Fsqd
_refine_ls_weighting_details 'calc w=1/[\s^2^(Fo^2^)+(0.0358P)^2^+0.0000P] where P=(Fo^2^+2Fc^2^)/3'
_refine_ls_weighting_scheme calc
_refine_ls_wR_factor_gt 0.0640
_refine_ls_wR_factor_ref 0.0669
_reflns_number_gt 7897
_reflns_number_total 9080
_reflns_threshold_expression >2sigma(I)
_cod_data_source_file sk3248.cif
_cod_data_source_block II
_cod_depositor_comments
;
The following automatic conversions were performed:
'_symmetry_cell_setting' value 'Monoclinic' changed to 'monoclinic'
according to '/home/saulius/struct/CIF-dictionaries/cif_core.dic'
dictionary named 'cif_core.dic' version 2.4.1 from 2010-06-29.

Automatic conversion script
Id: cif_fix_enum 1527 2010-12-29 10:47:43Z saulius 

The following automatic conversions were performed:

'_symmetry_cell_setting' value 'Monoclinic' changed to 'monoclinic'
according to /home/saulius/struct/CIF-dictionaries/cif_core.dic
dictionary named 'cif_core.dic' version 2.4.1 from 2010-06-29.

Automatic conversion script
Id: cif_fix_values 1715 2011-07-08 13:25:40Z adriana 
;
_cod_original_sg_symbol_H-M 'P 21'
_cod_database_code 2016733
_cod_database_fobs_code 2016733

loop_
_symmetry_equiv_pos_as_xyz
'x, y, z'
'-x, y+1/2, -z'

loop_
_atom_site_type_symbol
_atom_site_label
_atom_site_fract_x
_atom_site_fract_y
_atom_site_fract_z
_atom_site_U_iso_or_equiv
_atom_site_adp_type
_atom_site_calc_flag
_atom_site_refinement_flags
_atom_site_occupancy
C C11 0.77412(10) 0.5447(4) 0.41137(9) 0.0212(3) Uani d . 1
C C12 0.72214(12) 0.6594(4) 0.35457(10) 0.0253(4) Uani d . 1
H H12 0.7331 0.6045 0.3082 0.030 Uiso calc R 1
C C13 0.65427(11) 0.8526(4) 0.36330(10) 0.0254(3) Uani d . 1
H H13 0.6211 0.9194 0.3230 0.030 Uiso calc R 1
C C14 0.63495(10) 0.9480(4) 0.43085(9) 0.0204(3) Uani d . 1
C C14A 0.68556(9) 0.8360(3) 0.48968(9) 0.0177(3) Uani d . 1
C C14B 0.68387(10) 0.8794(4) 0.56649(9) 0.0187(3) Uani d . 1
C C15 0.63271(10) 1.0471(4) 0.60894(9) 0.0209(3) Uani d . 1
H H15 0.5887 1.1653 0.5884 0.025 Uiso calc R 1
C C16 0.64958(10) 1.0318(4) 0.68285(9) 0.0238(3) Uani d . 1
C C17 0.71606(11) 0.8605(4) 0.71549(10) 0.0257(4) Uani d . 1
H H17 0.7261 0.8597 0.7652 0.031 Uiso calc R 1
C C18 0.76699(11) 0.6920(4) 0.67402(9) 0.0235(3) Uani d . 1
H H18 0.8113 0.5763 0.6950 0.028 Uiso calc R 1
C C18A 0.74968(9) 0.7012(4) 0.59950(9) 0.0187(3) Uani d . 1
N N19 0.79060(8) 0.5521(3) 0.54743(8) 0.0198(3) Uani d . 1
C C19A 0.75345(10) 0.6321(4) 0.48002(9) 0.0185(3) Uani d . 1
Br Br11 0.577329(12) 1.24125(4) 0.743002(10) 0.03300(5) Uani d . 1
C C110 0.85923(10) 0.3415(4) 0.56576(10) 0.0227(3) Uani d . 1
H H10A 0.8598 0.2002 0.5276 0.027 Uiso calc R 1
H H10B 0.8462 0.2420 0.6094 0.027 Uiso calc R 1
C C111 0.94926(11) 0.4793(5) 0.57678(11) 0.0309(4) Uani d . 1
H H11A 0.9636 0.5703 0.5330 0.046 Uiso calc R 1
H H11B 0.9920 0.3342 0.5900 0.046 Uiso calc R 1
H H11C 0.9490 0.6204 0.6143 0.046 Uiso calc R 1
C C112 0.56356(11) 1.1641(4) 0.43874(10) 0.0244(4) Uani d . 1
H H12A 0.5351 1.2060 0.3924 0.037 Uiso calc R 1
H H12B 0.5883 1.3373 0.4595 0.037 Uiso calc R 1
H H12C 0.5216 1.0872 0.4694 0.037 Uiso calc R 1
C C113 0.84686(11) 0.3415(4) 0.39530(11) 0.0278(4) Uani d . 1
H H13A 0.8299 0.1480 0.4056 0.042 Uiso calc R 1
H H13B 0.8989 0.3903 0.4246 0.042 Uiso calc R 1
H H13C 0.8580 0.3568 0.3455 0.042 Uiso calc R 1
C C21 0.65996(11) 0.8775(4) -0.03465(10) 0.0229(3) Uani d . 1
C C22 0.67743(11) 0.7110(4) -0.09374(10) 0.0273(4) Uani d . 1
H H22 0.6382 0.7165 -0.1342 0.033 Uiso calc R 1
C C23 0.75171(11) 0.5350(5) -0.09496(10) 0.0290(4) Uani d . 1
H H23 0.7606 0.4308 -0.1363 0.035 Uiso calc R 1
C C24 0.81179(10) 0.5126(4) -0.03648(9) 0.0245(3) Uani d . 1
C C24A 0.79602(11) 0.6781(3) 0.02431(10) 0.0210(3) Uani d . 1
C C24B 0.84379(10) 0.7101(4) 0.09345(9) 0.0214(3) Uani d . 1
C C25 0.92166(11) 0.5920(4) 0.12524(10) 0.0237(3) Uani d . 1
H H25 0.9541 0.4601 0.1008 0.028 Uiso calc R 1
C C26 0.94839(11) 0.6785(4) 0.19408(11) 0.0278(4) Uani d . 1
Br Br21 1.054315(12) 0.52725(4) 0.238642(11) 0.03635(6) Uani d . 1
C C27 0.90157(12) 0.8735(5) 0.23248(11) 0.0298(4) Uani d . 1
H H27 0.9219 0.9246 0.2789 0.036 Uiso calc R 1
C C28 0.82479(11) 0.9922(4) 0.20191(10) 0.0275(4) Uani d . 1
H H28 0.7927 1.1223 0.2272 0.033 Uiso calc R 1
C C28A 0.79715(11) 0.9106(4) 0.13222(10) 0.0226(3) Uani d . 1
N N29 0.72428(9) 1.0030(3) 0.09020(8) 0.0230(3) Uani d . 1
C C29A 0.72183(11) 0.8599(4) 0.02435(9) 0.0212(3) Uani d . 1
C C210 0.66349(11) 1.2114(4) 0.11622(10) 0.0260(3) Uani d . 1
H H20A 0.6348 1.3127 0.0756 0.031 Uiso calc R 1
H H20B 0.6958 1.3514 0.1462 0.031 Uiso calc R 1
C C211 0.59423(13) 1.0716(6) 0.15941(12) 0.0386(5) Uani d . 1
H H21A 0.5573 0.9507 0.1284 0.058 Uiso calc R 1
H H21B 0.5594 1.2182 0.1796 0.058 Uiso calc R 1
H H21C 0.6223 0.9578 0.1973 0.058 Uiso calc R 1
C C212 0.89124(12) 0.3248(4) -0.03838(11) 0.0315(4) Uani d . 1
H H22A 0.8897 0.2257 -0.0836 0.047 Uiso calc R 1
H H22B 0.8918 0.1871 0.0000 0.047 Uiso calc R 1
H H22C 0.9430 0.4413 -0.0328 0.047 Uiso calc R 1
C C213 0.57866(11) 1.0603(5) -0.03923(10) 0.0299(4) Uani d . 1
H H23A 0.5946 1.2589 -0.0434 0.045 Uiso calc R 1
H H23B 0.5481 1.0339 0.0033 0.045 Uiso calc R 1
H H23C 0.5415 1.0048 -0.0806 0.045 Uiso calc R 1

loop_
_atom_site_aniso_label
_atom_site_aniso_U_11
_atom_site_aniso_U_22
_atom_site_aniso_U_33
_atom_site_aniso_U_12
_atom_site_aniso_U_13
_atom_site_aniso_U_23
C11 0.0206(6) 0.0192(7) 0.0240(8) -0.0013(6) 0.0023(6) -0.0019(7)
C12 0.0276(8) 0.0290(9) 0.0194(8) -0.0017(6) 0.0013(7) -0.0033(7)
C13 0.0260(8) 0.0304(9) 0.0192(8) 0.0010(7) -0.0022(6) 0.0005(7)
C14 0.0202(7) 0.0175(7) 0.0232(8) 0.0001(5) -0.0008(6) 0.0020(6)
C14A 0.0162(6) 0.0179(7) 0.0188(8) -0.0028(5) 0.0002(6) 0.0000(6)
C14B 0.0166(7) 0.0182(8) 0.0213(8) -0.0041(5) 0.0001(6) 0.0007(6)
C15 0.0195(6) 0.0203(8) 0.0228(8) -0.0027(6) 0.0014(6) -0.0016(7)
C16 0.0230(7) 0.0269(8) 0.0221(8) -0.0059(7) 0.0055(6) -0.0048(8)
C17 0.0243(8) 0.0323(9) 0.0203(8) -0.0072(7) 0.0017(6) 0.0000(7)
C18 0.0225(7) 0.0255(9) 0.0219(8) -0.0030(6) -0.0019(6) 0.0036(7)
C18A 0.0170(6) 0.0176(8) 0.0213(8) -0.0036(5) 0.0003(5) 0.0018(6)
N19 0.0187(5) 0.0206(7) 0.0198(7) 0.0007(5) -0.0011(5) -0.0005(6)
C19A 0.0163(7) 0.0175(7) 0.0212(8) -0.0030(5) -0.0016(6) -0.0002(6)
Br11 0.03198(9) 0.04153(11) 0.02647(9) 0.00080(8) 0.00871(7) -0.00781(9)
C110 0.0212(7) 0.0201(7) 0.0264(9) 0.0013(6) -0.0016(6) 0.0013(7)
C111 0.0196(7) 0.0412(11) 0.0316(10) -0.0008(7) -0.0011(7) -0.0035(9)
C112 0.0215(7) 0.0258(9) 0.0258(9) 0.0025(6) 0.0008(7) 0.0023(7)
C113 0.0267(8) 0.0278(8) 0.0290(10) 0.0030(7) 0.0038(7) -0.0071(8)
C21 0.0227(8) 0.0252(9) 0.0209(8) -0.0028(6) 0.0019(6) 0.0055(7)
C22 0.0270(8) 0.0320(10) 0.0222(8) -0.0051(8) -0.0013(6) 0.0019(8)
C23 0.0331(9) 0.0327(10) 0.0215(8) -0.0041(9) 0.0041(7) -0.0045(9)
C24 0.0261(7) 0.0231(8) 0.0248(8) -0.0030(7) 0.0052(6) 0.0006(7)
C24A 0.0215(7) 0.0213(9) 0.0205(8) -0.0029(6) 0.0026(6) 0.0025(6)
C24B 0.0208(7) 0.0209(8) 0.0225(8) -0.0023(6) 0.0021(6) 0.0018(7)
C25 0.0224(7) 0.0261(9) 0.0225(8) -0.0003(6) 0.0016(6) 0.0031(7)
C26 0.0220(7) 0.0328(10) 0.0280(9) -0.0011(6) -0.0031(7) 0.0059(7)
Br21 0.02796(8) 0.04670(12) 0.03295(11) 0.00446(8) -0.00746(7) 0.00629(9)
C27 0.0297(9) 0.0371(11) 0.0220(9) -0.0045(7) -0.0014(7) -0.0020(8)
C28 0.0286(8) 0.0295(10) 0.0242(9) -0.0011(7) 0.0005(7) -0.0042(8)
C28A 0.0213(7) 0.0239(8) 0.0224(8) -0.0021(6) 0.0006(6) 0.0007(7)
N29 0.0230(6) 0.0236(7) 0.0221(7) 0.0005(6) 0.0000(5) -0.0008(6)
C29A 0.0225(7) 0.0218(8) 0.0195(8) -0.0042(6) 0.0027(6) 0.0031(6)
C210 0.0243(7) 0.0267(9) 0.0273(9) 0.0009(7) 0.0041(6) -0.0024(8)
C211 0.0307(9) 0.0550(14) 0.0310(10) 0.0015(9) 0.0085(8) 0.0063(10)
C212 0.0312(9) 0.0339(10) 0.0297(10) 0.0038(7) 0.0053(8) -0.0062(8)
C213 0.0250(8) 0.0363(10) 0.0280(9) -0.0003(7) -0.0007(7) 0.0044(8)

loop_
_atom_type_symbol
_atom_type_description
_atom_type_scat_dispersion_real
_atom_type_scat_dispersion_imag
_atom_type_scat_source
C C 0.0033 0.0016 'International Tables Vol C Tables 4.2.6.8 and 6.1.1.4'
H H 0.0000 0.0000 'International Tables Vol C Tables 4.2.6.8 and 6.1.1.4'
N N 0.0061 0.0033 'International Tables Vol C Tables 4.2.6.8 and 6.1.1.4'
Br Br -0.2901 2.4595 'International Tables Vol C Tables 4.2.6.8 and 6.1.1.4'

loop_
_geom_angle_atom_site_label_1
_geom_angle_atom_site_label_2
_geom_angle_atom_site_label_3
_geom_angle
C12 C11 C19A 115.58(15)
C12 C11 C113 118.73(16)
C19A C11 C113 125.70(16)
C11 C12 C13 123.42(17)
C11 C12 H12 118.3
C13 C12 H12 118.3
C14 C13 C12 121.55(17)
C14 C13 H13 119.2
C12 C13 H13 119.2
C13 C14 C14A 116.82(15)
C13 C14 C112 120.58(16)
C14A C14 C112 122.59(16)
C14 C14A C19A 121.00(15)
C14 C14A C14B 132.50(15)
C19A C14A C14B 106.48(14)
C15 C14B C18A 119.62(16)
C15 C14B C14A 133.79(15)
C18A C14B C14A 106.58(14)
C16 C15 C14B 117.74(16)
C16 C15 H15 121.1
C14B C15 H15 121.1
C15 C16 C17 122.65(16)
C15 C16 Br11 119.15(13)
C17 C16 Br11 118.17(13)
C18 C17 C16 120.17(17)
C18 C17 H17 119.9
C16 C17 H17 119.9
C17 C18 C18A 117.80(16)
C17 C18 H18 121.1
C18A C18 H18 121.1
N19 C18A C18 128.48(15)
N19 C18A C14B 109.54(14)
C18 C18A C14B 121.98(15)
C18A N19 C19A 108.97(13)
C18A N19 C110 121.91(14)
C19A N19 C110 129.09(15)
N19 C19A C11 130.01(15)
N19 C19A C14A 108.42(15)
C11 C19A C14A 121.57(15)
N19 C110 C111 112.29(15)
N19 C110 H10A 109.1
C111 C110 H10A 109.1
N19 C110 H10B 109.1
C111 C110 H10B 109.1
H10A C110 H10B 107.9
C110 C111 H11A 109.5
C110 C111 H11B 109.5
H11A C111 H11B 109.5
C110 C111 H11C 109.5
H11A C111 H11C 109.5
H11B C111 H11C 109.5
C14 C112 H12A 109.5
C14 C112 H12B 109.5
H12A C112 H12B 109.5
C14 C112 H12C 109.5
H12A C112 H12C 109.5
H12B C112 H12C 109.5
C11 C113 H13A 109.5
C11 C113 H13B 109.5
H13A C113 H13B 109.5
C11 C113 H13C 109.5
H13A C113 H13C 109.5
H13B C113 H13C 109.5
C22 C21 C29A 115.62(16)
C22 C21 C213 118.47(16)
C29A C21 C213 125.90(17)
C21 C22 C23 122.82(17)
C21 C22 H22 118.6
C23 C22 H22 118.6
C24 C23 C22 121.73(18)
C24 C23 H23 119.1
C22 C23 H23 119.1
C23 C24 C24A 116.91(17)
C23 C24 C212 121.37(17)
C24A C24 C212 121.71(16)
C24 C24A C29A 120.85(16)
C24 C24A C24B 132.18(16)
C29A C24A C24B 106.96(15)
C25 C24B C28A 119.32(16)
C25 C24B C24A 134.11(16)
C28A C24B C24A 106.55(14)
C26 C25 C24B 117.62(16)
C26 C25 H25 121.2
C24B C25 H25 121.2
C25 C26 C27 122.85(17)
C25 C26 Br21 118.95(14)
C27 C26 Br21 118.19(14)
C28 C27 C26 120.25(18)
C28 C27 H27 119.9
C26 C27 H27 119.9
C27 C28 C28A 117.89(17)
C27 C28 H28 121.1
C28A C28 H28 121.1
N29 C28A C28 128.49(16)
N29 C28A C24B 109.46(15)
C28 C28A C24B 122.05(16)
C28A N29 C29A 108.61(14)
C28A N29 C210 121.85(15)
C29A N29 C210 129.53(14)
N29 C29A C21 129.56(16)
N29 C29A C24A 108.40(15)
C21 C29A C24A 122.04(17)
N29 C210 C211 112.37(17)
N29 C210 H20A 109.1
C211 C210 H20A 109.1
N29 C210 H20B 109.1
C211 C210 H20B 109.1
H20A C210 H20B 107.9
C210 C211 H21A 109.5
C210 C211 H21B 109.5
H21A C211 H21B 109.5
C210 C211 H21C 109.5
H21A C211 H21C 109.5
H21B C211 H21C 109.5
C24 C212 H22A 109.5
C24 C212 H22B 109.5
H22A C212 H22B 109.5
C24 C212 H22C 109.5
H22A C212 H22C 109.5
H22B C212 H22C 109.5
C21 C213 H23A 109.5
C21 C213 H23B 109.5
H23A C213 H23B 109.5
C21 C213 H23C 109.5
H23A C213 H23C 109.5
H23B C213 H23C 109.5

loop_
_geom_bond_atom_site_label_1
_geom_bond_atom_site_label_2
_geom_bond_distance
C11 C12 1.385(2)
C11 C19A 1.403(2)
C11 C113 1.508(2)
C12 C13 1.393(3)
C12 H12 0.9300
C13 C14 1.389(2)
C13 H13 0.9300
C14 C14A 1.397(2)
C14 C112 1.501(2)
C14A C19A 1.429(2)
C14A C14B 1.450(2)
C14B C15 1.394(2)
C14B C18A 1.411(2)
C15 C16 1.387(2)
C15 H15 0.9300
C16 C17 1.397(3)
C16 Br11 1.9025(17)
C17 C18 1.383(2)
C17 H17 0.9300
C18 C18A 1.397(2)
C18 H18 0.9300
C18A N19 1.381(2)
N19 C19A 1.393(2)
N19 C110 1.459(2)
C110 C111 1.521(2)
C110 H10A 0.9700
C110 H10B 0.9700
C111 H11A 0.9600
C111 H11B 0.9600
C111 H11C 0.9600
C112 H12A 0.9600
C112 H12B 0.9600
C112 H12C 0.9600
C113 H13A 0.9600
C113 H13B 0.9600
C113 H13C 0.9600
C21 C22 1.390(3)
C21 C29A 1.401(2)
C21 C213 1.505(2)
C22 C23 1.403(3)
C22 H22 0.9300
C23 C24 1.379(2)
C23 H23 0.9300
C24 C24A 1.407(3)
C24 C212 1.501(2)
C24A C29A 1.417(2)
C24A C24B 1.443(2)
C24B C25 1.405(2)
C24B C28A 1.408(2)
C25 C26 1.379(3)
C25 H25 0.9300
C26 C27 1.388(3)
C26 Br21 1.9029(18)
C27 C28 1.384(3)
C27 H27 0.9300
C28 C28A 1.391(3)
C28 H28 0.9300
C28A N29 1.384(2)
N29 C29A 1.396(2)
N29 C210 1.453(2)
C210 C211 1.525(3)
C210 H20A 0.9700
C210 H20B 0.9700
C211 H21A 0.9600
C211 H21B 0.9600
C211 H21C 0.9600
C212 H22A 0.9600
C212 H22B 0.9600
C212 H22C 0.9600
C213 H23A 0.9600
C213 H23B 0.9600
C213 H23C 0.9600

loop_
_cod_related_entry_id
_cod_related_entry_database
_cod_related_entry_code
1 ChemSpider 26231306
